data_2004663
loop_
_publ_author_name
'Cambie, R. C.'
'Lal, A. R.'
'Rickard, C. E. F.'

_publ_section_title
;
 A Sesterterpene Lactone from <i>Petrosaspongia nigra</i> sp. nov.
;
_journal_issue 3
_journal_name_full 'Acta Crystallographica Section C'
_journal_page_first 709
_journal_page_last 711
_journal_paper_doi 10.1107/S0108270195010857
_journal_volume 52
_journal_year 1996
_chemical_formula_sum 'C27 H40 O6'
_chemical_formula_weight 460.59
_chemical_name_systematic
;
 ?
;
_space_group_IT_number 19
_symmetry_cell_setting orthorhombic
_symmetry_space_group_name_Hall 'P 2ac 2ab'
_symmetry_space_group_name_H-M 'P 21 21 21'
_audit_creation_method SHELXL
_cell_angle_alpha 90.00(2)
_cell_angle_beta 90.00(2)
_cell_angle_gamma 90.00(2)
_cell_formula_units_Z 4
_cell_length_a 8.758(2)
_cell_length_b 10.010(4)
_cell_length_c 28.466(6)
_cell_measurement_reflns_used 25
_cell_measurement_temperature 293(2)
_cell_measurement_theta_max 10.9
_cell_measurement_theta_min 9.2
_cell_volume 2495.5(13)
_computing_cell_refinement 'CAD-4 Software'
_computing_data_collection 'CAD-4 Software (Enraf-Nonius, 1989)'
_computing_data_reduction 'local program'
_computing_molecular_graphics 'ORTEPII (Johnston, 1976)'
_computing_structure_refinement 'SHELXL93 (Sheldrick, 1993)'
_computing_structure_solution 'SHELXS86 (Sheldrick, 1985)'
_diffrn_ambient_temperature 293(2)
_diffrn_measurement_device 'Enraf-Nonius CAD-4'
_diffrn_measurement_method \w/2\q
_diffrn_radiation_monochromator graphite
_diffrn_radiation_source 'fine-focus sealed tube'
_diffrn_radiation_type MoK\a
_diffrn_radiation_wavelength 0.71069
_diffrn_reflns_av_R_equivalents 0.0000
_diffrn_reflns_av_sigmaI/netI 0.0616
_diffrn_reflns_limit_h_max 10
_diffrn_reflns_limit_h_min 0
_diffrn_reflns_limit_k_max 11
_diffrn_reflns_limit_k_min 0
_diffrn_reflns_limit_l_max 33
_diffrn_reflns_limit_l_min 0
_diffrn_reflns_number 2520
_diffrn_reflns_theta_max 24.96
_diffrn_reflns_theta_min 1.43
_diffrn_standards_decay_% 0
_diffrn_standards_interval_count 100
_diffrn_standards_interval_time 60
_diffrn_standards_number 3
_exptl_absorpt_coefficient_mu 0.085
_exptl_absorpt_correction_type none
_exptl_crystal_colour Colourless
_exptl_crystal_density_diffrn 1.226
_exptl_crystal_description Needle
_exptl_crystal_F_000 1000
_exptl_crystal_size_max 0.42
_exptl_crystal_size_mid 0.15
_exptl_crystal_size_min 0.10
_refine_diff_density_max 0.209
_refine_diff_density_min -0.270
_refine_ls_abs_structure_details 'Flack (1983) parameter = 3.9(27)'
_refine_ls_abs_structure_Flack 4.(3)
_refine_ls_extinction_method none
_refine_ls_goodness_of_fit_all 1.102
_refine_ls_goodness_of_fit_obs 1.103
_refine_ls_hydrogen_treatment 'H atoms riding'
_refine_ls_matrix_type full
_refine_ls_number_parameters 303
_refine_ls_number_reflns 2491
_refine_ls_number_restraints 0
_refine_ls_restrained_S_all 1.816
_refine_ls_restrained_S_obs 1.103
_refine_ls_R_factor_all 0.0984
_refine_ls_R_factor_obs 0.0564
_refine_ls_shift/esd_max 0.505
_refine_ls_shift/esd_mean 0.108
_refine_ls_structure_factor_coef Fsqd
_refine_ls_weighting_scheme
;
calc w = 1/[\s^2^(F~o~^2^) + (0.0628P)^2^ + 0.7355P]
where P = (F~o~^2^ + 2F~c~^2^)/3
;
_refine_ls_wR_factor_all 0.2345
_refine_ls_wR_factor_obs 0.1183
_reflns_number_observed 1780
_reflns_number_total 2520
_reflns_observed_criterion >2sigma(I)
_cod_data_source_file ta1034.cif
_cod_data_source_block ar1
_cod_depositor_comments
;
The following automatic conversions were performed:
'_symmetry_cell_setting' value 'Orthorhombic' changed to 'orthorhombic'
according to '/home/saulius/struct/CIF-dictionaries/cif_core.dic'
dictionary named 'cif_core.dic' version 2.4.1 from 2010-06-29.

Automatic conversion script
Id: cif_fix_enum 1527 2010-12-29 10:47:43Z saulius 

The following automatic conversions were performed:

'_symmetry_cell_setting' value 'Orthorhombic' changed to
'orthorhombic' according to
/home/saulius/struct/CIF-dictionaries/cif_core.dic dictionary named
'cif_core.dic' version 2.4.1 from 2010-06-29.

Automatic conversion script
Id: cif_fix_values 1715 2011-07-08 13:25:40Z adriana 
;
_cod_database_code 2004663

loop_
_symmetry_equiv_pos_as_xyz
'x, y, z'
'-x+1/2, -y, z+1/2'
'x+1/2, -y+1/2, -z'
'-x, y+1/2, -z+1/2'

loop_
_atom_site_aniso_label
_atom_site_aniso_U_11
_atom_site_aniso_U_22
_atom_site_aniso_U_33
_atom_site_aniso_U_12
_atom_site_aniso_U_13
_atom_site_aniso_U_23
O1 0.029(2) 0.032(2) 0.030(2) 0.001(2) -0.007(2) -0.003(2)
O2 0.026(2) 0.029(2) 0.038(2) -0.004(2) -0.001(2) 0.002(2)
O3 0.028(2) 0.031(2) 0.059(3) -0.006(2) -0.001(2) 0.005(2)
O4 0.048(2) 0.036(2) 0.097(4) -0.011(2) -0.021(3) -0.011(2)
O5 0.020(2) 0.031(2) 0.039(2) 0.000(2) -0.003(2) 0.005(2)
O6 0.025(2) 0.061(3) 0.048(2) -0.002(2) 0.009(2) 0.011(2)
C1 0.035(3) 0.036(3) 0.031(3) -0.002(3) 0.010(3) -0.004(3)
C2 0.054(4) 0.039(3) 0.031(3) -0.002(3) 0.009(3) -0.007(3)
C3 0.060(4) 0.036(3) 0.035(3) -0.006(3) -0.005(3) -0.005(3)
C4 0.042(3) 0.034(3) 0.037(3) -0.002(3) -0.004(3) -0.002(3)
C5 0.032(3) 0.023(2) 0.035(3) -0.003(3) -0.003(3) 0.001(2)
C6 0.031(3) 0.037(3) 0.037(3) -0.003(3) 0.002(3) -0.006(3)
C7 0.029(3) 0.030(3) 0.033(3) 0.001(3) 0.004(3) -0.004(2)
C8 0.025(2) 0.025(3) 0.026(3) 0.002(2) 0.005(2) -0.001(2)
C9 0.024(2) 0.022(3) 0.029(3) 0.000(2) 0.001(2) 0.000(2)
C10 0.028(3) 0.024(3) 0.038(3) -0.002(3) 0.004(3) 0.002(2)
C11 0.027(3) 0.027(3) 0.039(3) 0.005(2) 0.004(3) -0.005(2)
C12 0.022(3) 0.037(3) 0.040(3) 0.002(3) 0.003(3) 0.002(3)
C13 0.025(3) 0.027(2) 0.027(3) 0.002(2) -0.001(2) 0.002(2)
C14 0.023(2) 0.024(3) 0.026(3) -0.001(2) 0.003(2) -0.002(2)
C15 0.025(3) 0.032(3) 0.029(3) -0.004(3) -0.001(2) 0.001(2)
C16 0.029(3) 0.028(3) 0.022(3) -0.002(3) 0.003(2) 0.002(2)
C17 0.027(3) 0.032(3) 0.028(3) 0.004(3) -0.005(2) -0.002(3)
C18 0.033(3) 0.036(3) 0.045(3) -0.001(3) -0.007(3) -0.011(3)
C19 0.029(3) 0.031(3) 0.058(4) 0.006(3) -0.016(3) -0.004(3)
C20 0.046(4) 0.061(4) 0.053(4) 0.001(4) -0.020(3) -0.009(3)
C21 0.054(4) 0.045(3) 0.046(3) -0.010(4) -0.002(3) -0.003(3)
C22 0.042(3) 0.027(3) 0.050(4) -0.002(3) 0.000(3) -0.003(3)
C23 0.040(3) 0.028(3) 0.034(3) -0.001(3) 0.000(3) 0.001(3)
C24 0.021(3) 0.034(3) 0.028(3) -0.002(2) -0.004(2) 0.006(2)
C25 0.022(3) 0.034(3) 0.039(3) -0.004(2) -0.005(2) 0.000(3)
C26 0.028(3) 0.031(3) 0.047(3) 0.004(3) 0.004(3) 0.000(3)
C27 0.028(3) 0.095(5) 0.091(5) 0.001(4) -0.003(4) 0.043(5)

loop_
_atom_site_label
_atom_site_occupancy
_atom_site_fract_x
_atom_site_fract_y
_atom_site_fract_z
_atom_site_U_iso_or_equiv
_atom_site_thermal_displace_type
_atom_site_calc_flag
_atom_site_refinement_flags
_atom_site_type_symbol
O1 1 -0.2615(4) 0.5931(3) 0.02663(11) 0.0304(8) Uani d . O
O2 1 -0.3031(4) 0.5715(3) 0.10503(12) 0.0308(9) Uani d . O
O3 1 -0.2962(4) 0.3470(3) 0.08689(14) 0.0394(10) Uani d . O
O4 1 -0.3501(5) 0.1988(4) 0.0309(2) 0.0605(13) Uani d . O
O5 1 0.1000(4) 0.5047(3) 0.07711(12) 0.0300(9) Uani d . O
O6 1 0.3193(4) 0.5588(4) 0.03993(14) 0.0448(11) Uani d . O
C1 1 -0.0957(6) 1.0581(6) 0.2306(2) 0.0340(13) Uani d . C
H1A 1 -0.1925(6) 1.1027(6) 0.2253(2) 0.051 Uiso calc R H
H1B 1 -0.1175(6) 0.9672(6) 0.2404(2) 0.051 Uiso calc R H
C2 1 -0.0108(7) 1.1297(6) 0.2702(2) 0.0417(15) Uani d . C
H2A 1 0.0016(7) 1.2231(6) 0.2619(2) 0.062 Uiso calc R H
H2B 1 -0.0713(7) 1.1253(6) 0.2987(2) 0.062 Uiso calc R H
C3 1 0.1447(7) 1.0686(6) 0.2793(2) 0.044(2) Uani d . C
H3A 1 0.1307(7) 0.9783(6) 0.2908(2) 0.066 Uiso calc R H
H3B 1 0.1952(7) 1.1195(6) 0.3038(2) 0.066 Uiso calc R H
C4 1 0.2490(7) 1.0643(6) 0.2360(2) 0.0379(13) Uani d . C
C5 1 0.1587(6) 1.0001(5) 0.1949(2) 0.0302(12) Uani d . C
H5 1 0.1409(6) 0.9082(5) 0.2054(2) 0.045 Uiso calc R H
C6 1 0.2498(6) 0.9839(6) 0.1495(2) 0.0348(13) Uani d . C
H6A 1 0.2543(6) 1.0688(6) 0.1331(2) 0.052 Uiso calc R H
H6B 1 0.3534(6) 0.9567(6) 0.1568(2) 0.052 Uiso calc R H
C7 1 0.1750(6) 0.8793(5) 0.1179(2) 0.0308(12) Uani d . C
H7A 1 0.1800(6) 0.7933(5) 0.1336(2) 0.046 Uiso calc R H
H7B 1 0.2336(6) 0.8725(5) 0.0891(2) 0.046 Uiso calc R H
C8 1 0.0069(6) 0.9089(5) 0.1053(2) 0.0252(11) Uani d . C
C9 1 -0.0812(5) 0.9498(5) 0.1506(2) 0.0248(11) Uani d . C
H9 1 -0.0859(5) 0.8677(5) 0.1693(2) 0.037 Uiso calc R H
C10 1 -0.0053(6) 1.0544(5) 0.1840(2) 0.0301(12) Uani d . C
C11 1 -0.2490(6) 0.9812(5) 0.1388(2) 0.0309(12) Uani d . C
H11A 1 -0.3020(6) 1.0099(5) 0.1670(2) 0.046 Uiso calc R H
H11B 1 -0.2535(6) 1.0534(5) 0.1161(2) 0.046 Uiso calc R H
C12 1 -0.3273(6) 0.8578(5) 0.1187(2) 0.0333(13) Uani d . C
H12A 1 -0.4288(6) 0.8824(5) 0.1081(2) 0.050 Uiso calc R H
H12B 1 -0.3386(6) 0.7921(5) 0.1435(2) 0.050 Uiso calc R H
C13 1 -0.2407(5) 0.7940(5) 0.0776(2) 0.0261(11) Uani d . C
H13 1 -0.2519(5) 0.8526(5) 0.0502(2) 0.039 Uiso calc R H
C14 1 -0.0684(5) 0.7775(5) 0.0876(2) 0.0246(11) Uani d . C
H14 1 -0.0584(5) 0.7115(5) 0.1129(2) 0.037 Uiso calc R H
C15 1 0.0109(6) 0.7183(5) 0.0438(2) 0.0288(12) Uani d . C
H15A 1 -0.0389(6) 0.7542(5) 0.0161(2) 0.043 Uiso calc R H
H15B 1 0.1158(6) 0.7493(5) 0.0434(2) 0.043 Uiso calc R H
C16 1 0.0120(6) 0.5676(5) 0.0398(2) 0.0262(12) Uani d . C
H16 1 0.0578(6) 0.5433(5) 0.0096(2) 0.039 Uiso calc R H
C17 1 -0.1457(6) 0.5024(5) 0.0430(2) 0.0290(12) Uani d . C
C18 1 -0.1622(6) 0.3727(5) 0.0166(2) 0.0380(14) Uani d . C
H18A 1 -0.1942(6) 0.3889(5) -0.0155(2) 0.057 Uiso calc R H
H18B 1 -0.0662(6) 0.3243(5) 0.0162(2) 0.057 Uiso calc R H
C19 1 -0.2802(6) 0.2964(6) 0.0425(2) 0.0395(14) Uani d . C
C20 1 0.3853(7) 0.9742(7) 0.2489(2) 0.053(2) Uani d . C
H20A 1 0.4625(21) 0.9814(33) 0.2251(8) 0.080 Uiso calc R H
H20B 1 0.3516(12) 0.8832(9) 0.2511(15) 0.080 Uiso calc R H
H20C 1 0.4267(31) 1.0020(28) 0.2786(8) 0.080 Uiso calc R H
C21 1 0.3130(7) 1.2041(6) 0.2256(2) 0.048(2) Uani d . C
H21A 1 0.3740(36) 1.2009(10) 0.1976(8) 0.072 Uiso calc R H
H21B 1 0.3748(37) 1.2332(17) 0.2515(6) 0.072 Uiso calc R H
H21C 1 0.2301(7) 1.2656(10) 0.2211(13) 0.072 Uiso calc R H
C22 1 -0.0071(7) 1.1979(5) 0.1633(2) 0.0396(14) Uani d . C
H22A 1 -0.1041(16) 1.2145(14) 0.1487(11) 0.059 Uiso calc R H
H22B 1 0.0726(27) 1.2063(12) 0.1403(9) 0.059 Uiso calc R H
H22C 1 0.0092(41) 1.2615(5) 0.1880(3) 0.059 Uiso calc R H
C23 1 0.0040(6) 1.0152(5) 0.0661(2) 0.0339(13) Uani d . C
H23A 1 -0.0996(7) 1.0408(24) 0.0599(8) 0.051 Uiso calc R H
H23B 1 0.0488(34) 0.9789(12) 0.0381(4) 0.051 Uiso calc R H
H23C 1 0.0612(32) 1.0920(14) 0.0760(5) 0.051 Uiso calc R H
C24 1 -0.3200(6) 0.6620(5) 0.0664(2) 0.0275(12) Uani d . C
H24 1 -0.4290(6) 0.6791(5) 0.0615(2) 0.041 Uiso calc R H
C25 1 -0.2071(6) 0.4677(5) 0.0920(2) 0.0317(13) Uani d . C
H25 1 -0.1240(6) 0.4558(5) 0.1147(2) 0.048 Uiso calc R H
C26 1 0.2547(7) 0.5088(6) 0.0724(2) 0.0354(13) Uani d . C
C27 1 0.3284(7) 0.4391(8) 0.1137(2) 0.071(2) Uani d . C
H27A 1 0.3413(53) 0.3461(13) 0.1066(7) 0.107 Uiso calc R H
H27B 1 0.2644(30) 0.4484(45) 0.1409(5) 0.107 Uiso calc R H
H27C 1 0.4262(28) 0.4786(36) 0.1199(12) 0.107 Uiso calc R H

loop_
_atom_type_symbol
_atom_type_description
_atom_type_scat_dispersion_real
_atom_type_scat_dispersion_imag
_atom_type_scat_source
C C 0.0033 0.0016 'International Tables Vol C Tables 4.2.6.8 and 6.1.1.4'
H H 0.0000 0.0000 'International Tables Vol C Tables 4.2.6.8 and 6.1.1.4'
O O 0.0106 0.0060 'International Tables Vol C Tables 4.2.6.8 and 6.1.1.4'

loop_
_geom_angle_atom_site_label_1
_geom_angle_atom_site_label_2
_geom_angle_atom_site_label_3
_geom_angle
C24 O1 C17 107.6(3)
C25 O2 C24 109.4(4)
C19 O3 C25 110.4(4)
C26 O5 C16 116.3(4)
C2 C1 C10 113.2(4)
C3 C2 C1 112.0(5)
C2 C3 C4 114.2(5)
C3 C4 C21 110.3(5)
C3 C4 C20 106.6(5)
C21 C4 C20 107.3(5)
C3 C4 C5 108.3(5)
C21 C4 C5 114.7(5)
C20 C4 C5 109.4(4)
C6 C5 C4 114.6(4)
C6 C5 C10 110.3(4)
C4 C5 C10 118.2(4)
C7 C6 C5 110.3(4)
C6 C7 C8 114.5(4)
C23 C8 C7 108.5(4)
C23 C8 C14 110.1(4)
C7 C8 C14 108.5(4)
C23 C8 C9 114.2(4)
C7 C8 C9 109.2(4)
C14 C8 C9 106.3(4)
C11 C9 C8 110.2(4)
C11 C9 C10 113.7(4)
C8 C9 C10 118.0(4)
C1 C10 C22 107.4(4)
C1 C10 C9 108.7(4)
C22 C10 C9 112.6(4)
C1 C10 C5 107.9(4)
C22 C10 C5 113.9(4)
C9 C10 C5 106.1(4)
C12 C11 C9 110.2(4)
C11 C12 C13 113.7(4)
C24 C13 C12 107.2(4)
C24 C13 C14 112.9(4)
C12 C13 C14 112.8(4)
C13 C14 C15 109.4(4)
C13 C14 C8 112.5(4)
C15 C14 C8 113.3(4)
C16 C15 C14 116.4(4)
O5 C16 C15 112.4(4)
O5 C16 C17 104.5(4)
C15 C16 C17 114.5(4)
O1 C17 C18 108.4(4)
O1 C17 C16 110.4(4)
C18 C17 C16 115.2(4)
O1 C17 C25 100.9(4)
C18 C17 C25 103.0(4)
C16 C17 C25 117.8(4)
C19 C18 C17 105.3(5)
O4 C19 O3 120.3(6)
O4 C19 C18 129.7(6)
O3 C19 C18 109.8(4)
O1 C24 O2 105.5(4)
O1 C24 C13 115.0(4)
O2 C24 C13 109.9(4)
O2 C25 O3 109.0(4)
O2 C25 C17 106.5(4)
O3 C25 C17 106.6(4)
O6 C26 O5 124.0(5)
O6 C26 C27 126.4(5)
O5 C26 C27 109.5(5)

loop_
_geom_bond_atom_site_label_1
_geom_bond_atom_site_label_2
_geom_bond_distance
_geom_bond_publ_flag
O1 C24 1.422(6) y
O1 C17 1.438(6) y
O2 C25 1.387(6) y
O2 C24 1.431(5) y
O3 C19 1.369(7) y
O3 C25 1.445(6) y
O4 C19 1.199(6) y
O5 C26 1.362(6) y
O5 C16 1.456(6) y
O6 C26 1.194(6) y
C1 C2 1.529(7) y
C1 C10 1.545(7) y
C2 C3 1.515(8) y
C3 C4 1.534(8) y
C4 C21 1.536(8) y
C4 C20 1.540(8) y
C4 C5 1.551(7) y
C5 C6 1.528(7) y
C5 C10 1.567(7) y
C6 C7 1.527(7) y
C7 C8 1.544(7) y
C8 C23 1.541(6) y
C8 C14 1.556(7) y
C8 C9 1.558(6) y
C9 C11 1.541(7) y
C9 C10 1.563(7) y
C10 C22 1.552(7) y
C11 C12 1.524(7) y
C12 C13 1.533(7) y
C13 C24 1.526(7) y
C13 C14 1.545(6) y
C14 C15 1.546(7) y
C15 C16 1.512(7) y
C16 C17 1.530(7) y
C17 C18 1.507(7) y
C17 C25 1.537(7) y
C18 C19 1.481(8) y
C26 C27 1.512(8) y

loop_
_cod_related_entry_id
_cod_related_entry_database
_cod_related_entry_code
1 ChemSpider 21186979
